data_7043822
loop_
_publ_author_name
'Novitchi, Gh\'enadie'
'Vela, Sergi'
'Pilet, Guillaume'
'Train, Cyrille'
'Robert, Vincent'

_publ_section_title
;
 Twisting Induces Ferromagnetism in Homometallic Clusters
;
_journal_name_full 'Dalton Trans.'
_journal_paper_doi 10.1039/C7DT02360J
_journal_year 2017
_chemical_absolute_configuration ad
_chemical_formula_moiety 'C29.50 H40 Co2 N2 O11.50'
_chemical_formula_sum 'C29.5 H40 Co2 N2 O11.5'
_chemical_formula_weight 724.51
_space_group_IT_number 19
_symmetry_cell_setting orthorhombic
_symmetry_space_group_name_Hall 'P 2ac 2ab'
_symmetry_space_group_name_H-M 'P 21 21 21'
_atom_sites_solution_hydrogens difmap
_atom_sites_solution_primary direct
_audit_creation_date 10-12-14
_audit_creation_method CRYSTALS_ver_14.11
_audit_update_record
;
2017-07-19 deposited with the CCDC.
2017-07-20 downloaded from the CCDC.
;
_cell_angle_alpha 90.0
_cell_angle_beta 90.0
_cell_angle_gamma 90.0
_cell_formula_units_Z 4
_cell_length_a 11.5798(18)
_cell_length_b 12.053(2)
_cell_length_c 22.060(5)
_cell_measurement_reflns_used 2483
_cell_measurement_temperature 110
_cell_measurement_theta_max 29
_cell_measurement_theta_min 3
_cell_volume 3078.9(10)
_computing_cell_refinement 'CrysAlis, (Oxford Diffraction, 2002)'
_computing_data_collection 'Gemini, (Oxford Diffraction, 2006)'
_computing_data_reduction 'XRED (Stoe & Cie 1996)'
_computing_molecular_graphics 'CAMERON (Watkin et al., 1996)'
_computing_publication_material 'CRYSTALS (Betteridge et al., 2003)'
_computing_structure_refinement 'CRYSTALS (Betteridge et al., 2003)'
_computing_structure_solution 'SIR97 (Altomare et al., 1999)'
_diffrn_ambient_temperature 110
_diffrn_measured_fraction_theta_full 0.995
_diffrn_measured_fraction_theta_max 0.891
_diffrn_measurement_device Area
_diffrn_measurement_device_type 'Oxford Diffraction Gemini'
_diffrn_measurement_method \w/2\q
_diffrn_radiation_monochromator graphite
_diffrn_radiation_type 'Mo K\a'
_diffrn_radiation_wavelength 0.71069
_diffrn_reflns_av_R_equivalents 0.124
_diffrn_reflns_limit_h_max 11
_diffrn_reflns_limit_h_min -14
_diffrn_reflns_limit_k_max 16
_diffrn_reflns_limit_k_min -14
_diffrn_reflns_limit_l_max 23
_diffrn_reflns_limit_l_min -27
_diffrn_reflns_number 16026
_diffrn_reflns_theta_full 25.114
_diffrn_reflns_theta_max 29.546
_diffrn_reflns_theta_min 3.380
_diffrn_standards_number 0
_exptl_absorpt_coefficient_mu 1.143
_exptl_absorpt_correction_T_max 0.96
_exptl_absorpt_correction_T_min 0.88
_exptl_absorpt_correction_type analytical
_exptl_absorpt_process_details
; 
 Analytical Absorption (De Meulenaer & Tompa, 1965) 
;
_exptl_crystal_colour orange
_exptl_crystal_density_diffrn 1.563
_exptl_crystal_density_method 'not measured'
_exptl_crystal_description needle
_exptl_crystal_F_000 1508
_exptl_crystal_size_max 0.172
_exptl_crystal_size_mid 0.110
_exptl_crystal_size_min 0.034
_refine_diff_density_max 0.73
_refine_diff_density_min -1.04
_refine_ls_abs_structure_details 'Flack (1983), 2914 Friedel-pairs'
_refine_ls_abs_structure_Flack -0.02(4)
_refine_ls_extinction_method None
_refine_ls_goodness_of_fit_ref 1.1179
_refine_ls_hydrogen_treatment noref
_refine_ls_matrix_type full
_refine_ls_number_parameters 416
_refine_ls_number_reflns 3314
_refine_ls_number_restraints 0
_refine_ls_R_factor_all 0.1792
_refine_ls_R_factor_gt 0.0681
_refine_ls_shift/su_max 0.0001120
_refine_ls_shift/su_mean 0.0000059
_refine_ls_structure_factor_coef F
_refine_ls_weighting_details
;
 Method, part 1, Chebychev polynomial, (Watkin, 1994, Prince, 1982) 
 [weight] = 1.0/[A~0~*T~0~(x)+A~1~*T~1~(x) ... +A~n-1~]*T~n-1~(x)] 
 where A~i~ are the Chebychev coefficients listed below and x= Fcalc/Fmax 
 Method = Robust Weighting (Prince, 1982) 
 W = [weight] * [1-(deltaF/6*sigmaF)^2^]^2^ 
 A~i~ are: 
 2.08 -0.306 1.01 
;
_refine_ls_weighting_scheme calc
_refine_ls_wR_factor_all 0.2201
_refine_ls_wR_factor_gt 0.0763
_refine_ls_wR_factor_ref 0.0763
_reflns_limit_h_max 14
_reflns_limit_h_min -14
_reflns_limit_k_max 16
_reflns_limit_k_min 0
_reflns_limit_l_max 27
_reflns_limit_l_min 0
_reflns_number_gt 3314
_reflns_number_total 7185
_reflns_threshold_expression I>2.0\s(I)
_oxford_diffrn_Wilson_B_factor 0.00
_oxford_diffrn_Wilson_scale 0.00
_oxford_refine_ls_r_factor_ref 0.0681
_oxford_refine_ls_scale 0.4463(13)
_oxford_reflns_number_all 7166
_oxford_reflns_threshold_expression_ref I>2.0\s(I)
_oxford_structure_analysis_title II_Co
_cod_data_source_file c7dt02360j2.cif
_cod_data_source_block global
_cod_original_cell_volume 3079.0(8)
_cod_original_sg_symbol_H-M 'P 21 21 21 '
_cod_original_formula_sum 'C29.50 H40 Co2 N2 O11.50'
_cod_database_code 7043822

loop_
_symmetry_equiv_pos_as_xyz
x,y,z
x+1/2,-y+1/2,-z
-x,y+1/2,-z+1/2
-x+1/2,-y,z+1/2

loop_
_atom_site_label
_atom_site_type_symbol
_atom_site_fract_x
_atom_site_fract_y
_atom_site_fract_z
_atom_site_U_iso_or_equiv
_atom_site_occupancy
_atom_site_adp_type
Co1 Co 0.41538(10) 0.23399(12) 0.51941(6) 0.0268 1.0000 Uani
Co2 Co 0.48055(10) 0.23549(11) 0.37912(6) 0.0253 1.0000 Uani
O1 O 0.4013(6) 0.3878(6) 0.5672(3) 0.0324 1.0000 Uani
C2 C 0.3734(10) 0.4772(10) 0.5456(5) 0.0325 1.0000 Uani
C3 C 0.3434(8) 0.5034(8) 0.4839(5) 0.0263 1.0000 Uani
C4 C 0.3108(8) 0.6163(9) 0.4719(6) 0.0369 1.0000 Uani
C5 C 0.2841(10) 0.6519(9) 0.4145(6) 0.0365 1.0000 Uani
C6 C 0.2491(10) 0.7717(11) 0.4027(6) 0.0523 1.0000 Uani
C7 C 0.2855(8) 0.5754(9) 0.3686(5) 0.0345 1.0000 Uani
C8 C 0.3155(8) 0.4635(8) 0.3780(5) 0.0283 1.0000 Uani
C9 C 0.3494(9) 0.4270(9) 0.4356(5) 0.0290 1.0000 Uani
O10 O 0.3801(5) 0.3224(6) 0.4432(3) 0.0283 1.0000 Uani
C11 C 0.3024(8) 0.3827(9) 0.3275(5) 0.0343 1.0000 Uani
N12 N 0.4144(7) 0.3357(6) 0.3069(4) 0.0266 1.0000 Uani
C13 C 0.4894(9) 0.4208(9) 0.2788(4) 0.0297 1.0000 Uani
C14 C 0.5710(9) 0.3506(10) 0.2394(5) 0.0353 1.0000 Uani
C15 C 0.5056(8) 0.2471(9) 0.2233(4) 0.0351 1.0000 Uani
C16 C 0.3896(7) 0.2587(9) 0.2558(4) 0.0307 1.0000 Uani
C17 C 0.3395(10) 0.1504(8) 0.2811(6) 0.0354 1.0000 Uani
O18 O 0.2723(7) 0.0970(6) 0.2471(4) 0.0461 1.0000 Uani
O19 O 0.3691(6) 0.1254(6) 0.3342(4) 0.0343 1.0000 Uani
O21 O 0.6164(6) 0.1388(6) 0.3421(3) 0.0319 1.0000 Uani
C22 C 0.6387(10) 0.0448(10) 0.3590(5) 0.0355 1.0000 Uani
C23 C 0.5877(9) -0.0186(8) 0.4077(4) 0.0289 1.0000 Uani
C24 C 0.6182(8) -0.1322(9) 0.4089(5) 0.0297 1.0000 Uani
C25 C 0.5732(9) -0.2044(8) 0.4503(5) 0.0329 1.0000 Uani
C26 C 0.6026(10) -0.3260(10) 0.4502(6) 0.0434 1.0000 Uani
C27 C 0.4981(8) -0.1586(8) 0.4936(5) 0.0285 1.0000 Uani
C28 C 0.4644(8) -0.0474(9) 0.4936(5) 0.0351 1.0000 Uani
C29 C 0.5099(9) 0.0245(8) 0.4487(4) 0.0238 1.0000 Uani
O30 O 0.4747(5) 0.1287(5) 0.4489(3) 0.0277 1.0000 Uani
C31 C 0.3738(8) -0.0114(9) 0.5353(5) 0.0308 1.0000 Uani
N32 N 0.4041(6) 0.0839(7) 0.5755(4) 0.0257 1.0000 Uani
C33 C 0.5028(7) 0.0591(8) 0.6146(5) 0.0297 1.0000 Uani
C34 C 0.4958(8) 0.1436(11) 0.6650(5) 0.0431 1.0000 Uani
C35 C 0.3661(9) 0.1709(12) 0.6697(5) 0.0462 1.0000 Uani
C36 C 0.3091(8) 0.1033(9) 0.6187(6) 0.0358 1.0000 Uani
C37 C 0.2119(9) 0.1667(8) 0.5868(5) 0.0294 1.0000 Uani
O38 O 0.2406(5) 0.2278(6) 0.5440(3) 0.0279 1.0000 Uani
O39 O 0.1113(5) 0.1547(6) 0.6081(3) 0.0304 1.0000 Uani
C51 C 0.002(2) 0.0469(18) 0.2936(11) 0.0782 0.7000 Uani
O52 O 0.0948(11) -0.0229(11) 0.3046(6) 0.0636 0.7000 Uani
C61 C 0.0804(14) 0.2599(15) 0.1730(7) 0.0580 0.8000 Uani
O62 O 0.1654(8) 0.2000(8) 0.1522(4) 0.0385 0.8000 Uani
O71 O 0.8164(7) 0.5570(8) 0.0913(6) 0.0724 1.0000 Uani
O81 O 0.5855(5) 0.2556(6) 0.5428(3) 0.0310 1.0000 Uani
H21 H 0.3718 0.5394 0.5730 0.0411 1.0000 Uiso
H41 H 0.3078 0.6680 0.5043 0.0471 1.0000 Uiso
H62 H 0.2553 0.7902 0.3598 0.0771 1.0000 Uiso
H61 H 0.2990 0.8235 0.4249 0.0772 1.0000 Uiso
H63 H 0.1707 0.7860 0.4155 0.0770 1.0000 Uiso
H71 H 0.2664 0.5997 0.3278 0.0452 1.0000 Uiso
H111 H 0.2521 0.3211 0.3404 0.0439 1.0000 Uiso
H112 H 0.2643 0.4195 0.2928 0.0441 1.0000 Uiso
H132 H 0.5319 0.4645 0.3100 0.0383 1.0000 Uiso
H131 H 0.4447 0.4755 0.2542 0.0381 1.0000 Uiso
H141 H 0.6391 0.3297 0.2628 0.0421 1.0000 Uiso
H142 H 0.5942 0.3898 0.2026 0.0419 1.0000 Uiso
H152 H 0.5472 0.1815 0.2373 0.0450 1.0000 Uiso
H151 H 0.4953 0.2412 0.1785 0.0450 1.0000 Uiso
H161 H 0.3310 0.2932 0.2278 0.0391 1.0000 Uiso
H221 H 0.6982 0.0075 0.3360 0.0443 1.0000 Uiso
H241 H 0.6717 -0.1613 0.3797 0.0401 1.0000 Uiso
H262 H 0.6050 -0.3558 0.4911 0.0661 1.0000 Uiso
H261 H 0.6776 -0.3377 0.4316 0.0662 1.0000 Uiso
H263 H 0.5467 -0.3680 0.4269 0.0661 1.0000 Uiso
H271 H 0.4685 -0.2050 0.5254 0.0334 1.0000 Uiso
H311 H 0.3524 -0.0742 0.5600 0.0392 1.0000 Uiso
H312 H 0.3073 0.0107 0.5102 0.0392 1.0000 Uiso
H332 H 0.4966 -0.0182 0.6306 0.0372 1.0000 Uiso
H331 H 0.5759 0.0641 0.5922 0.0369 1.0000 Uiso
H341 H 0.5248 0.1136 0.7037 0.0521 1.0000 Uiso
H342 H 0.5406 0.2095 0.6553 0.0521 1.0000 Uiso
H352 H 0.3352 0.1491 0.7103 0.0590 1.0000 Uiso
H351 H 0.3515 0.2513 0.6655 0.0591 1.0000 Uiso
H361 H 0.2808 0.0328 0.6354 0.0462 1.0000 Uiso
H611 H 0.0391 0.2954 0.1411 0.0715 0.8000 Uiso
H612 H 0.1032 0.3135 0.2021 0.0715 0.8000 Uiso
H613 H 0.0226 0.2117 0.1939 0.0715 0.8000 Uiso
H511 H -0.0670 0.0193 0.3102 0.0816 0.7000 Uiso
H512 H 0.0154 0.1208 0.3105 0.0816 0.7000 Uiso
H513 H -0.0095 0.0586 0.2504 0.0816 0.7000 Uiso
H6 H 0.2007 0.1656 0.1841 0.0472 0.8000 Uiso
H521 H 0.1624 0.0075 0.2858 0.0750 0.7000 Uiso
H713 H 0.8326 0.6053 0.1240 0.0862 1.0000 Uiso
H813 H 0.6335 0.2294 0.5104 0.0376 1.0000 Uiso
H812 H 0.6002 0.3320 0.5498 0.0371 1.0000 Uiso
H712 H 0.8823 0.5139 0.0790 0.0846 1.0000 Uiso

loop_
_atom_site_aniso_label
_atom_site_aniso_U_11
_atom_site_aniso_U_22
_atom_site_aniso_U_33
_atom_site_aniso_U_23
_atom_site_aniso_U_13
_atom_site_aniso_U_12
Co1 0.0196(6) 0.0302(8) 0.0307(7) 0.0000(7) 0.0015(5) -0.0008(6)
Co2 0.0211(6) 0.0253(7) 0.0295(7) 0.0009(7) -0.0007(5) -0.0002(6)
O1 0.037(5) 0.035(4) 0.026(4) -0.009(4) 0.001(3) -0.002(4)
C2 0.028(6) 0.043(7) 0.027(6) -0.006(6) 0.014(5) -0.005(5)
C3 0.030(5) 0.019(5) 0.030(6) -0.007(5) 0.006(5) -0.002(4)
C4 0.023(5) 0.033(6) 0.054(8) -0.002(6) 0.011(5) -0.011(5)
C5 0.039(6) 0.025(6) 0.045(8) 0.006(6) 0.009(5) 0.001(5)
C6 0.054(7) 0.036(7) 0.066(8) 0.000(7) 0.002(6) 0.005(6)
C7 0.026(5) 0.029(6) 0.048(8) -0.002(6) 0.005(5) 0.002(4)
C8 0.017(5) 0.027(5) 0.041(6) 0.012(5) 0.005(5) 0.011(4)
C9 0.026(5) 0.024(6) 0.037(7) 0.005(5) 0.010(5) -0.006(5)
O10 0.022(4) 0.024(4) 0.039(4) 0.003(3) -0.003(3) -0.005(3)
C11 0.017(5) 0.038(6) 0.047(7) -0.011(6) 0.005(5) 0.003(5)
N12 0.027(4) 0.019(4) 0.033(5) 0.002(4) 0.008(4) -0.002(4)
C13 0.032(5) 0.030(5) 0.027(5) -0.014(4) 0.000(5) -0.002(5)
C14 0.026(5) 0.050(7) 0.030(6) 0.005(5) 0.013(5) 0.000(5)
C15 0.033(5) 0.038(7) 0.034(5) 0.006(5) -0.006(4) 0.005(6)
C16 0.028(5) 0.029(6) 0.035(5) -0.003(5) -0.006(4) 0.000(5)
C17 0.040(6) 0.014(5) 0.052(8) -0.010(5) 0.005(6) -0.005(5)
O18 0.060(5) 0.025(5) 0.054(5) -0.008(4) -0.017(4) -0.009(4)
O19 0.033(4) 0.030(4) 0.040(5) 0.013(4) -0.001(3) 0.002(3)
O21 0.034(4) 0.031(4) 0.031(4) 0.000(3) -0.003(3) 0.001(3)
C22 0.042(6) 0.035(7) 0.029(6) -0.001(5) 0.000(5) 0.007(5)
C23 0.027(5) 0.036(6) 0.024(5) -0.002(5) -0.008(5) -0.006(5)
C24 0.025(5) 0.030(6) 0.034(6) -0.005(5) -0.007(4) 0.004(4)
C25 0.030(6) 0.026(6) 0.043(6) 0.002(5) -0.006(5) 0.007(5)
C26 0.036(7) 0.035(6) 0.059(8) 0.003(6) 0.009(6) 0.006(5)
C27 0.015(4) 0.032(5) 0.039(6) -0.002(5) -0.001(4) -0.006(4)
C28 0.021(5) 0.038(6) 0.047(7) -0.004(5) -0.011(5) -0.006(5)
C29 0.022(5) 0.030(5) 0.020(5) -0.007(4) -0.004(4) 0.004(5)
O30 0.016(3) 0.028(4) 0.040(4) 0.000(3) 0.001(3) 0.005(3)
C31 0.014(5) 0.031(6) 0.048(8) 0.005(5) 0.000(5) 0.005(4)
N32 0.011(4) 0.037(5) 0.029(5) 0.002(4) 0.001(4) 0.001(4)
C33 0.005(4) 0.045(6) 0.039(6) 0.000(5) 0.002(4) 0.002(4)
C34 0.015(5) 0.077(9) 0.037(7) 0.007(6) -0.006(5) 0.006(5)
C35 0.026(5) 0.084(10) 0.028(6) -0.012(7) 0.000(5) 0.004(6)
C36 0.016(5) 0.043(6) 0.048(7) 0.009(6) -0.004(5) 0.010(4)
C37 0.032(6) 0.016(6) 0.041(7) -0.004(5) -0.002(5) 0.002(4)
O38 0.028(3) 0.030(4) 0.025(3) 0.013(4) 0.003(3) -0.002(3)
O39 0.016(3) 0.037(4) 0.039(4) 0.001(3) 0.008(3) 0.002(3)
C51 0.093(17) 0.057(14) 0.084(16) -0.014(12) 0.024(15) -0.008(14)
O52 0.055(8) 0.064(9) 0.071(9) 0.014(8) 0.011(7) -0.011(7)
C61 0.066(10) 0.060(11) 0.048(9) -0.017(9) 0.001(8) -0.004(11)
O62 0.046(5) 0.041(6) 0.028(5) -0.010(4) -0.007(4) 0.002(5)
O71 0.041(5) 0.052(6) 0.124(9) 0.020(6) 0.024(5) 0.002(4)
O81 0.024(3) 0.030(4) 0.038(4) -0.001(3) 0.000(3) -0.002(4)

loop_
_atom_type_symbol
_atom_type_scat_dispersion_real
_atom_type_scat_dispersion_imag
_atom_type_scat_Cromer_Mann_a1
_atom_type_scat_Cromer_Mann_b1
_atom_type_scat_Cromer_Mann_a2
_atom_type_scat_Cromer_Mann_b2
_atom_type_scat_Cromer_Mann_a3
_atom_type_scat_Cromer_Mann_b3
_atom_type_scat_Cromer_Mann_a4
_atom_type_scat_Cromer_Mann_b4
_atom_type_scat_Cromer_Mann_c
_atom_type_scat_source
C 0.0033 0.0016 2.3100 20.8439 1.0200 10.2075 1.5886 0.5687 0.8650 51.6512 0.2156 'International Tables Vol C 4.2.6.8 and 6.1.1.4'
H 0.0000 0.0000 0.4930 10.5109 0.3229 26.1257 0.1402 3.1424 0.0408 57.7998 0.0030 'International Tables Vol C 4.2.6.8 and 6.1.1.4'
O 0.0106 0.0060 3.0485 13.2771 2.2868 5.7011 1.5463 0.3239 0.8670 32.9089 0.2508 'International Tables Vol C 4.2.6.8 and 6.1.1.4'
Co 0.3494 0.9721 12.2841 4.2791 7.3409 0.2784 4.0034 13.5359 2.3488 71.1692 1.0118 'International Tables Vol C 4.2.6.8 and 6.1.1.4'
N 0.0061 0.0033 12.2126 0.0057 3.1322 9.8933 2.0125 28.9975 1.1663 0.5826 -11.5290 'International Tables Vol C 4.2.6.8 and 6.1.1.4'

loop_
_geom_angle_atom_site_label_1
_geom_angle_site_symmetry_1
_geom_angle_atom_site_label_2
_geom_angle_atom_site_label_3
_geom_angle
_geom_angle_publ_flag
O1 . Co1 O10 86.4(3) yes
O1 . Co1 O30 154.7(3) yes
O10 . Co1 O30 76.8(3) yes
O1 . Co1 N32 115.6(3) yes
O10 . Co1 N32 152.4(3) yes
O30 . Co1 N32 86.5(3) yes
O1 . Co1 O38 80.2(3) yes
O10 . Co1 O38 92.2(3) yes
O30 . Co1 O38 118.7(3) yes
N32 . Co1 O38 76.6(3) yes
O1 . Co1 O81 80.8(3) yes
O10 . Co1 O81 109.5(3) yes
O30 . Co1 O81 87.1(3) yes
N32 . Co1 O81 91.2(3) yes
O38 . Co1 O81 150.0(2) yes
O39 2_556 Co2 O10 89.7(3) yes
O39 2_556 Co2 N12 90.2(3) yes
O10 . Co2 N12 91.2(3) yes
O39 2_556 Co2 O19 159.4(3) yes
O10 . Co2 O19 106.9(3) yes
N12 . Co2 O19 77.6(3) yes
O39 2_556 Co2 O21 81.9(3) yes
O10 . Co2 O21 160.0(3) yes
N12 . Co2 O21 106.8(3) yes
O19 . Co2 O21 85.8(3) yes
O39 2_556 Co2 O30 109.7(3) yes
O10 . Co2 O30 77.6(3) yes
N12 . Co2 O30 156.9(3) yes
O19 . Co2 O30 86.3(3) yes
O21 . Co2 O30 88.2(3) yes
Co1 . O1 C2 126.3(7) yes
O1 . C2 C3 128.8(10) yes
O1 . C2 H21 116.5 no
C3 . C2 H21 114.7 no
C2 . C3 C4 116.5(10) yes
C2 . C3 C9 124.0(10) yes
C4 . C3 C9 119.5(10) yes
C3 . C4 C5 121.7(10) yes
C3 . C4 H41 119.6 no
C5 . C4 H41 118.7 no
C4 . C5 C6 121.0(11) yes
C4 . C5 C7 118.0(10) yes
C6 . C5 C7 121.0(11) yes
C5 . C6 H62 111.3 no
C5 . C6 H61 111.2 no
H62 . C6 H61 107.0 no
C5 . C6 H63 111.7 no
H62 . C6 H63 108.2 no
H61 . C6 H63 107.1 no
C5 . C7 C8 122.5(11) yes
C5 . C7 H71 118.7 no
C8 . C7 H71 118.8 no
C7 . C8 C9 120.3(10) yes
C7 . C8 C11 119.4(10) yes
C9 . C8 C11 120.2(9) yes
C3 . C9 C8 117.8(10) yes
C3 . C9 O10 122.8(10) yes
C8 . C9 O10 119.3(10) yes
Co2 . O10 Co1 100.5(3) yes
Co2 . O10 C9 122.5(6) yes
Co1 . O10 C9 131.3(7) yes
C8 . C11 N12 113.0(8) yes
C8 . C11 H111 109.7 no
N12 . C11 H111 108.5 no
C8 . C11 H112 109.3 no
N12 . C11 H112 108.9 no
H111 . C11 H112 107.3 no
Co2 . N12 C11 107.4(6) yes
Co2 . N12 C13 119.5(6) yes
C11 . N12 C13 112.1(8) yes
Co2 . N12 C16 106.3(6) yes
C11 . N12 C16 107.5(8) yes
C13 . N12 C16 103.2(7) yes
N12 . C13 C14 102.5(8) yes
N12 . C13 H132 111.5 no
C14 . C13 H132 112.2 no
N12 . C13 H131 112.4 no
C14 . C13 H131 112.1 no
H132 . C13 H131 106.3 no
C13 . C14 C15 106.3(8) yes
C13 . C14 H141 109.9 no
C15 . C14 H141 108.6 no
C13 . C14 H142 111.8 no
C15 . C14 H142 110.1 no
H141 . C14 H142 110.0 no
C14 . C15 C16 104.8(9) yes
C14 . C15 H152 110.4 no
C16 . C15 H152 111.0 no
C14 . C15 H151 110.7 no
C16 . C15 H151 111.5 no
H152 . C15 H151 108.5 no
C15 . C16 N12 104.1(7) yes
C15 . C16 C17 115.2(9) yes
N12 . C16 C17 109.2(8) yes
C15 . C16 H161 110.0 no
N12 . C16 H161 109.6 no
C17 . C16 H161 108.7 no
C16 . C17 O18 116.9(10) yes
C16 . C17 O19 116.1(9) yes
O18 . C17 O19 126.9(10) yes
Co2 . O19 C17 117.1(7) yes
Co2 . O21 C22 123.3(7) yes
O21 . C22 C23 129.1(10) yes
O21 . C22 H221 115.0 no
C23 . C22 H221 115.8 no
C22 . C23 C24 115.1(10) yes
C22 . C23 C29 123.8(10) yes
C24 . C23 C29 121.0(10) yes
C23 . C24 C25 122.3(10) yes
C23 . C24 H241 120.1 no
C25 . C24 H241 117.6 no
C24 . C25 C26 122.2(11) yes
C24 . C25 C27 116.2(9) yes
C26 . C25 C27 121.6(10) yes
C25 . C26 H262 111.4 no
C25 . C26 H261 110.2 no
H262 . C26 H261 108.1 no
C25 . C26 H263 111.0 no
H262 . C26 H263 108.7 no
H261 . C26 H263 107.3 no
C25 . C27 C28 123.4(10) yes
C25 . C27 H271 119.3 no
C28 . C27 H271 117.4 no
C27 . C28 C29 119.0(10) yes
C27 . C28 C31 119.0(10) yes
C29 . C28 C31 121.6(9) yes
C28 . C29 C23 118.1(9) yes
C28 . C29 O30 117.7(9) yes
C23 . C29 O30 124.2(9) yes
Co1 . O30 Co2 101.0(3) yes
Co1 . O30 C29 132.2(6) yes
Co2 . O30 C29 126.6(6) yes
C28 . C31 N32 115.7(8) yes
C28 . C31 H311 107.9 no
N32 . C31 H311 109.1 no
C28 . C31 H312 106.8 no
N32 . C31 H312 108.0 no
H311 . C31 H312 109.2 no
Co1 . N32 C31 108.3(6) yes
Co1 . N32 C33 117.0(6) yes
C31 . N32 C33 112.1(8) yes
Co1 . N32 C36 106.1(6) yes
C31 . N32 C36 109.3(8) yes
C33 . N32 C36 103.5(8) yes
N32 . C33 C34 104.8(7) yes
N32 . C33 H332 110.0 no
C34 . C33 H332 111.4 no
N32 . C33 H331 111.4 no
C34 . C33 H331 112.0 no
H332 . C33 H331 107.2 no
C33 . C34 C35 104.2(8) yes
C33 . C34 H341 111.9 no
C35 . C34 H341 110.7 no
C33 . C34 H342 111.1 no
C35 . C34 H342 111.1 no
H341 . C34 H342 108.0 no
C34 . C35 C36 104.9(9) yes
C34 . C35 H352 110.5 no
C36 . C35 H352 111.3 no
C34 . C35 H351 111.7 no
C36 . C35 H351 112.3 no
H352 . C35 H351 106.2 no
C35 . C36 N32 103.7(8) yes
C35 . C36 C37 112.8(9) yes
N32 . C36 C37 109.3(9) yes
C35 . C36 H361 109.0 no
N32 . C36 H361 110.8 no
C37 . C36 H361 111.0 no
C36 . C37 O38 116.6(9) yes
C36 . C37 O39 116.8(9) yes
O38 . C37 O39 126.6(9) yes
Co1 . O38 C37 118.4(6) yes
Co2 2_456 O39 C37 131.6(6) yes
O52 . C51 H511 112.0 no
O52 . C51 H512 111.3 no
H511 . C51 H512 107.8 no
O52 . C51 H513 111.6 no
H511 . C51 H513 108.4 no
H512 . C51 H513 105.4 no
C51 . O52 H521 109.0 no
O62 . C61 H611 111.6 no
O62 . C61 H612 114.0 no
H611 . C61 H612 109.4 no
O62 . C61 H613 110.3 no
H611 . C61 H613 105.4 no
H612 . C61 H613 105.6 no
C61 . O62 H6 108.5 no
H713 . O71 H712 113.0 no
Co1 . O81 H813 109.2 no
Co1 . O81 H812 109.6 no
H813 . O81 H812 109.7 no

loop_
_geom_bond_atom_site_label_1
_geom_bond_atom_site_label_2
_geom_bond_site_symmetry_2
_geom_bond_distance
_geom_bond_publ_flag
Co1 O1 . 2.139(7) yes
Co1 O10 . 2.032(7) yes
Co1 O30 . 2.121(7) yes
Co1 N32 . 2.195(9) yes
Co1 O38 . 2.097(6) yes
Co1 O81 . 2.052(6) yes
Co2 O39 2_556 2.031(6) yes
Co2 O10 . 2.110(7) yes
Co2 N12 . 2.141(8) yes
Co2 O19 . 2.099(7) yes
Co2 O21 . 2.121(7) yes
Co2 O30 . 2.007(7) yes
O1 C2 . 1.222(13) yes
C2 C3 . 1.439(15) yes
C2 H21 . 0.964 no
C3 C4 . 1.437(14) yes
C3 C9 . 1.410(15) yes
C4 C5 . 1.372(16) yes
C4 H41 . 0.948 no
C5 C6 . 1.522(17) yes
C5 C7 . 1.370(16) yes
C6 H62 . 0.977 no
C6 H61 . 0.982 no
C6 H63 . 0.965 no
C7 C8 . 1.409(14) yes
C7 H71 . 0.971 no
C8 C9 . 1.401(15) yes
C8 C11 . 1.488(15) yes
C9 O10 . 1.320(12) yes
C11 N12 . 1.486(12) yes
C11 H111 . 0.985 no
C11 H112 . 0.989 no
N12 C13 . 1.480(13) yes
N12 C16 . 1.487(13) yes
C13 C14 . 1.537(14) yes
C13 H132 . 0.996 no
C13 H131 . 0.999 no
C14 C15 . 1.502(15) yes
C14 H141 . 0.976 no
C14 H142 . 0.978 no
C15 C16 . 1.530(13) yes
C15 H152 . 0.976 no
C15 H151 . 0.996 no
C16 C17 . 1.533(15) yes
C16 H161 . 1.007 no
C17 O18 . 1.258(13) yes
C17 O19 . 1.258(14) yes
O21 C22 . 1.221(13) yes
C22 C23 . 1.445(15) yes
C22 H221 . 0.966 no
C23 C24 . 1.415(14) yes
C23 C29 . 1.379(14) yes
C24 C25 . 1.365(15) yes
C24 H241 . 0.960 no
C25 C26 . 1.505(14) yes
C25 C27 . 1.404(15) yes
C26 H262 . 0.971 no
C26 H261 . 0.971 no
C26 H263 . 0.969 no
C27 C28 . 1.395(14) yes
C27 H271 . 0.961 no
C28 C29 . 1.417(15) yes
C28 C31 . 1.462(15) yes
C29 O30 . 1.321(11) yes
C31 N32 . 1.492(13) yes
C31 H311 . 0.965 no
C31 H312 . 0.985 no
N32 C33 . 1.464(12) yes
N32 C36 . 1.474(13) yes
C33 C34 . 1.510(15) yes
C33 H332 . 0.999 no
C33 H331 . 0.982 no
C34 C35 . 1.541(14) yes
C34 H341 . 0.986 no
C34 H342 . 0.974 no
C35 C36 . 1.538(16) yes
C35 H352 . 1.001 no
C35 H351 . 0.988 no
C36 C37 . 1.531(14) yes
C36 H361 . 0.983 no
C37 O38 . 1.244(12) yes
C37 O39 . 1.264(12) yes
C51 O52 . 1.38(3) yes
C51 H511 . 0.941 no
C51 H512 . 0.978 no
C51 H513 . 0.972 no
O52 H521 . 0.959 no
C61 O62 . 1.304(18) yes
C61 H611 . 0.952 no
C61 H612 . 0.948 no
C61 H613 . 0.998 no
O62 H6 . 0.915 no
O71 H713 . 0.945 no
O71 H712 . 0.963 no
O81 H813 . 0.958 no
O81 H812 . 0.950 no

loop_
_geom_hbond_atom_site_label_D
_geom_hbond_atom_site_label_H
_geom_hbond_atom_site_label_A
_geom_hbond_site_symmetry_A
_geom_hbond_angle_DHA
_geom_hbond_distance_DH
_geom_hbond_distance_HA
_geom_hbond_distance_DA
_geom_hbond_publ_flag
C15 H152 O21 . 128.3 0.976 2.500 3.197(16) yes
C31 H311 O62 4_555 160.0 0.965 2.545 3.468(16) yes
O62 H6 O18 . 179.4 0.915 1.817 2.732(16) yes
O52 H521 O18 . 166.2 0.959 1.873 2.814(16) yes
O81 H813 O38 2_556 143.3 0.958 1.801 2.632(16) yes
O81 H812 O71 4_665 149.1 0.950 1.887 2.746(16) yes
